data_7023041
loop_
_publ_author_name
'Johnson, Amber M.'
'Young, Michael C.'
'Hooley, Richard J.'

_publ_section_title
;
 Reversible multicomponent self-assembly mediated by bismuth ions.
;
_journal_issue 23
_journal_name_full 'Dalton transactions (Cambridge, England : 2003)'
_journal_page_first 8394
_journal_page_last 8401
_journal_paper_doi 10.1039/c3dt50578b
_journal_volume 42
_journal_year 2013
_chemical_formula_sum 'C39.59 H31.71 Bi Cl3 F9 N7.8 O12.05 S3'
_chemical_formula_weight 1391.94
_chemical_name_systematic
;
?
;
_space_group_IT_number 2
_symmetry_cell_setting triclinic
_symmetry_space_group_name_Hall '-P 1'
_symmetry_space_group_name_H-M 'P -1'
_atom_sites_solution_hydrogens geom
_atom_sites_solution_primary direct
_atom_sites_solution_secondary difmap
_audit_creation_method SHELXL-97
_cell_angle_alpha 98.057(1)
_cell_angle_beta 92.112(1)
_cell_angle_gamma 96.452(1)
_cell_formula_units_Z 2
_cell_length_a 10.5697(3)
_cell_length_b 13.7043(4)
_cell_length_c 20.0249(6)
_cell_measurement_reflns_used 9873
_cell_measurement_temperature 100(2)
_cell_measurement_theta_max 30.14
_cell_measurement_theta_min 2.25
_cell_volume 2849.71(14)
_computing_cell_refinement 'Bruker SAINT'
_computing_data_collection 'Bruker APEX2'
_computing_data_reduction 'Bruker SAINT'
_computing_molecular_graphics 'Bruker SHELXTL'
_computing_publication_material 'Bruker SHELXTL'
_computing_structure_refinement 'SHELXL-97 (Sheldrick, 2008)'
_computing_structure_solution 'SHELXS-97 (Sheldrick, 2008)'
_diffrn_ambient_temperature 100(2)
_diffrn_measured_fraction_theta_full 0.998
_diffrn_measured_fraction_theta_max 0.998
_diffrn_measurement_device_type 'Bruker APEX-II CCD'
_diffrn_measurement_method '\f and \w scans'
_diffrn_radiation_monochromator graphite
_diffrn_radiation_source 'fine-focus sealed tube'
_diffrn_radiation_type MoK\a
_diffrn_radiation_wavelength 0.71073
_diffrn_reflns_av_R_equivalents 0.0256
_diffrn_reflns_av_sigmaI/netI 0.0194
_diffrn_reflns_limit_h_max 13
_diffrn_reflns_limit_h_min -13
_diffrn_reflns_limit_k_max 17
_diffrn_reflns_limit_k_min -17
_diffrn_reflns_limit_l_max 25
_diffrn_reflns_limit_l_min -25
_diffrn_reflns_number 68323
_diffrn_reflns_theta_full 27.48
_diffrn_reflns_theta_max 27.48
_diffrn_reflns_theta_min 1.51
_exptl_absorpt_coefficient_mu 3.433
_exptl_absorpt_correction_T_max 0.8001
_exptl_absorpt_correction_T_min 0.3770
_exptl_absorpt_correction_type multi-scan
_exptl_absorpt_process_details 'Bruker SADABS'
_exptl_crystal_colour colourless
_exptl_crystal_density_diffrn 1.622
_exptl_crystal_density_meas ?
_exptl_crystal_density_method 'not measured'
_exptl_crystal_description 'prism frag'
_exptl_crystal_F_000 1366
_exptl_crystal_size_max 0.35
_exptl_crystal_size_mid 0.17
_exptl_crystal_size_min 0.07
_refine_diff_density_max 1.675
_refine_diff_density_min -0.680
_refine_diff_density_rms 0.109
_refine_ls_extinction_method none
_refine_ls_goodness_of_fit_ref 1.077
_refine_ls_hydrogen_treatment mixed
_refine_ls_matrix_type full
_refine_ls_number_parameters 981
_refine_ls_number_reflns 13040
_refine_ls_number_restraints 849
_refine_ls_restrained_S_all 1.055
_refine_ls_R_factor_all 0.0328
_refine_ls_R_factor_gt 0.0293
_refine_ls_shift/su_max 0.005
_refine_ls_shift/su_mean 0.000
_refine_ls_structure_factor_coef Fsqd
_refine_ls_weighting_details 'calc w=1/[\s^2^(Fo^2^)+(0.0480P)^2^+3.8749P] where P=(Fo^2^+2Fc^2^)/3'
_refine_ls_weighting_scheme calc
_refine_ls_wR_factor_gt 0.0774
_refine_ls_wR_factor_ref 0.0795
_reflns_number_gt 12130
_reflns_number_total 13040
_reflns_threshold_expression >2sigma(I)
_cod_data_source_file c3dt50578b.txt
_cod_data_source_block rhl19_0m
_cod_depositor_comments
;
The following automatic conversions were performed:

'_symmetry_cell_setting' value 'Triclinic' changed to 'triclinic'
according to /home/saulius/struct/CIF-dictionaries/cif_core.dic
dictionary named 'cif_core.dic' version 2.4.2 from 2011-04-26.

Automatic conversion script
Id: cif_fix_values 1891 2012-01-12 08:04:46Z andrius 

The following automatic conversions were performed:

'_exptl_crystal_density_meas' value 'not measured' was changed to '?'
- the value is perceived as not measured.

Automatic conversion script
Id: cif_fix_values 3008 2015-01-20 13:52:24Z robertas 
;
_cod_original_sg_symbol_H-M P-1
_cod_original_formula_sum 'C39.59 H31.71 Bi Cl3 F9 N7.80 O12.05 S3'
_cod_database_code 7023041

loop_
_symmetry_equiv_pos_as_xyz
'x, y, z'
'-x, -y, -z'

loop_
_atom_site_label
_atom_site_type_symbol
_atom_site_fract_x
_atom_site_fract_y
_atom_site_fract_z
_atom_site_U_iso_or_equiv
_atom_site_adp_type
_atom_site_occupancy
_atom_site_symmetry_multiplicity
_atom_site_calc_flag
_atom_site_refinement_flags
_atom_site_disorder_assembly
_atom_site_disorder_group
O1W O 0.512(2) 0.4566(16) 0.9798(12) 0.160(11) Uani 0.385(18) 1 d P . .
O2W O 0.5235(12) 0.9473(9) 0.6908(6) 0.073(4) Uani 0.660(16) 1 d PDU A 1
H1W H 0.462(6) 0.970(7) 0.712(5) 0.088 Uiso 0.660(16) 1 d PD A 1
H2W H 0.487(8) 0.896(5) 0.665(5) 0.088 Uiso 0.660(16) 1 d PD A 1
N1S N 0.3007(6) 0.9696(6) 0.7512(5) 0.091(3) Uani 0.730(7) 1 d PDU B 1
C2S C 0.2444(8) 0.9766(5) 0.7981(5) 0.067(2) Uani 0.730(7) 1 d PDU B 1
C3S C 0.1650(10) 0.9872(7) 0.8578(4) 0.085(2) Uani 0.730(7) 1 d PDU B 1
H3A H 0.1530 1.0572 0.8703 0.102 Uiso 0.730(7) 1 calc PR B 1
H3B H 0.2078 0.9637 0.8957 0.102 Uiso 0.730(7) 1 calc PR B 1
H3C H 0.0818 0.9477 0.8467 0.102 Uiso 0.730(7) 1 calc PR B 1
N1W N 0.528(2) 0.9256(15) 0.6728(10) 0.026(3) Uani 0.270(7) 1 d PDU B 2
C2W C 0.503(3) 0.913(3) 0.7253(9) 0.079(7) Uani 0.270(7) 1 d PDU B 2
C3W C 0.452(3) 0.9165(19) 0.7939(10) 0.085(2) Uani 0.270(7) 1 d PDU B 2
H3X H 0.4501 0.8510 0.8084 0.127 Uiso 0.270(7) 1 calc PR B 2
H3Y H 0.3657 0.9357 0.7925 0.127 Uiso 0.270(7) 1 calc PR B 2
H3Z H 0.5072 0.9654 0.8258 0.127 Uiso 0.270(7) 1 calc PR B 2
C1Y C 0.5140(6) 0.2077(5) 0.9572(6) 0.129(4) Uani 0.585(3) 1 d PDU . .
H1Y H 0.5250 0.2051 1.0067 0.155 Uiso 0.585(3) 1 calc PR . .
Cl1Y Cl 0.5150(3) 0.0850(4) 0.9118(2) 0.1440(19) Uani 0.585(3) 1 d PDU . .
Cl2Y Cl 0.6395(3) 0.2934(4) 0.93309(16) 0.1251(16) Uani 0.585(3) 1 d PDU . .
Cl3Y Cl 0.3635(3) 0.2537(5) 0.93991(16) 0.151(2) Uani 0.585(3) 1 d PDU . .
C1G C 0.5550(16) 0.2964(12) 0.7085(7) 0.075(3) Uani 0.415(3) 1 d PU C 1
H1G H 0.5236 0.2973 0.6609 0.090 Uiso 0.415(3) 1 calc PR C 1
Cl1G Cl 0.5750(4) 0.1793(3) 0.7178(2) 0.0855(13) Uani 0.415(3) 1 d PU C 1
Cl2G Cl 0.7014(6) 0.3728(5) 0.7239(4) 0.132(2) Uani 0.415(3) 1 d PU C 1
Cl3G Cl 0.4453(5) 0.3494(5) 0.7638(3) 0.120(2) Uani 0.415(3) 1 d PU C 1
N4S N 0.1515(8) -0.0518(4) 0.0182(3) 0.087(3) Uani 0.797(9) 1 d PU . .
C5S C 0.1557(6) 0.0269(4) 0.0424(3) 0.0539(16) Uani 0.797(9) 1 d PU . .
C6S C 0.1648(7) 0.1279(5) 0.0755(4) 0.068(2) Uani 0.797(9) 1 d PU . .
H6A H 0.2188 0.1354 0.1171 0.082 Uiso 0.797(9) 1 calc PR . .
H6B H 0.0795 0.1446 0.0864 0.082 Uiso 0.797(9) 1 calc PR . .
H6C H 0.2023 0.1726 0.0454 0.082 Uiso 0.797(9) 1 calc PR . .
S1C S 0.47083(13) 0.77251(14) 0.82232(7) 0.0378(5) Uani 0.797(7) 1 d PDU D 1
O1C O 0.4134(4) 0.8176(4) 0.8808(2) 0.0629(14) Uani 0.797(7) 1 d PDU D 1
O2C O 0.5921(4) 0.8221(3) 0.8077(2) 0.0508(12) Uani 0.797(7) 1 d PDU D 1
O3C O 0.3839(4) 0.7403(4) 0.7639(2) 0.0365(9) Uani 0.797(7) 1 d PDU D 1
C1C C 0.5094(4) 0.6556(5) 0.8444(3) 0.0635(17) Uani 0.797(7) 1 d PDU D 1
F1C F 0.5673(4) 0.6065(3) 0.7949(3) 0.0815(15) Uani 0.797(7) 1 d PDU D 1
F2C F 0.4049(4) 0.5997(4) 0.8570(3) 0.097(2) Uani 0.797(7) 1 d PDU D 1
F3C F 0.5876(4) 0.6697(5) 0.8993(2) 0.103(2) Uani 0.797(7) 1 d PDU D 1
S1F S 0.4781(9) 0.7076(17) 0.8200(5) 0.120(5) Uani 0.203(7) 1 d PDU D 2
O1F O 0.431(2) 0.745(2) 0.8846(8) 0.147(10) Uani 0.203(7) 1 d PDU D 2
O2F O 0.6016(16) 0.760(2) 0.8097(13) 0.122(9) Uani 0.203(7) 1 d PDU D 2
O3F O 0.386(2) 0.710(2) 0.7647(10) 0.094(9) Uani 0.203(7) 1 d PDU D 2
C1F C 0.4998(16) 0.5800(19) 0.8209(10) 0.133(8) Uani 0.203(7) 1 d PDU D 2
F1F F 0.559(3) 0.553(2) 0.7661(14) 0.184(13) Uani 0.203(7) 1 d PDU D 2
F2F F 0.385(2) 0.532(2) 0.8199(17) 0.219(14) Uani 0.203(7) 1 d PDU D 2
F3F F 0.568(2) 0.578(2) 0.8764(13) 0.156(10) Uani 0.203(7) 1 d PDU D 2
S1A S 0.7000(3) 0.8421(3) 0.5003(3) 0.0286(5) Uani 0.81(2) 1 d PDU E 1
O1A O 0.8217(6) 0.8068(7) 0.5146(4) 0.0460(18) Uani 0.81(2) 1 d PDU E 1
O2A O 0.6011(7) 0.7652(4) 0.4783(5) 0.061(2) Uani 0.81(2) 1 d PDU E 1
O3A O 0.6683(10) 0.9210(7) 0.5493(4) 0.0393(17) Uani 0.81(2) 1 d PDU E 1
C1A C 0.7357(6) 0.8999(4) 0.4256(3) 0.0312(12) Uani 0.81(2) 1 d PDU E 1
F1A F 0.6358(5) 0.9393(5) 0.4044(3) 0.0546(14) Uani 0.81(2) 1 d PDU E 1
F2A F 0.7686(6) 0.8337(5) 0.3755(3) 0.0487(13) Uani 0.81(2) 1 d PDU E 1
F3A F 0.8336(5) 0.9713(3) 0.4383(2) 0.0415(11) Uani 0.81(2) 1 d PDU E 1
S1D S 0.6935(14) 0.8310(11) 0.4870(8) 0.0286(5) Uani 0.19(2) 1 d PDU E 2
O1D O 0.7887(17) 0.7679(14) 0.5035(8) 0.021(3) Uani 0.19(2) 1 d PDU E 2
O2D O 0.5873(18) 0.7740(16) 0.4480(14) 0.041(5) Uani 0.19(2) 1 d PDU E 2
O3D O 0.662(3) 0.905(2) 0.5391(16) 0.027(5) Uani 0.19(2) 1 d PDU E 2
C1D C 0.770(3) 0.8993(16) 0.4248(12) 0.049(6) Uani 0.19(2) 1 d PDU E 2
F1D F 0.696(5) 0.9577(16) 0.3998(11) 0.072(8) Uani 0.19(2) 1 d PDU E 2
F2D F 0.808(4) 0.835(2) 0.3749(16) 0.089(10) Uani 0.19(2) 1 d PDU E 2
F3D F 0.876(3) 0.952(2) 0.4541(19) 0.082(7) Uani 0.19(2) 1 d PDU E 2
S2A S 1.0942(2) 0.48371(18) 0.58718(12) 0.0231(4) Uani 0.751(4) 1 d PDU E 1
O4A O 0.9852(4) 0.5358(3) 0.6016(3) 0.0300(10) Uani 0.751(4) 1 d PDU E 1
O5A O 1.2108(3) 0.5487(3) 0.5858(2) 0.0400(9) Uani 0.751(4) 1 d PDU E 1
O6A O 1.0716(6) 0.4012(4) 0.5332(2) 0.0323(12) Uani 0.751(4) 1 d PDU . 1
C2A C 1.1147(6) 0.4254(4) 0.6622(2) 0.0389(11) Uani 0.751(4) 1 d PDU E 1
F4A F 1.0136(5) 0.3627(4) 0.6697(2) 0.0576(13) Uani 0.751(4) 1 d PDU E 1
F5A F 1.2139(4) 0.3742(3) 0.6583(2) 0.0721(13) Uani 0.751(4) 1 d PDU E 1
F6A F 1.1352(4) 0.4926(2) 0.71680(15) 0.0603(12) Uani 0.751(4) 1 d PDU E 1
S2D S 1.0798(7) 0.4578(5) 0.5978(4) 0.0260(13) Uani 0.249(4) 1 d PDU E 2
O4D O 1.0083(15) 0.5330(10) 0.5785(6) 0.026(3) Uani 0.249(4) 1 d PDU E 2
O5D O 1.1969(10) 0.4975(9) 0.6374(6) 0.050(3) Uani 0.249(4) 1 d PDU E 2
O6D O 1.0980(19) 0.3807(11) 0.5432(7) 0.025(3) Uani 0.249(4) 1 d PDU E 2
C2D C 0.9800(13) 0.3960(9) 0.6550(6) 0.035(3) Uani 0.249(4) 1 d PDU E 2
F4D F 0.8639(9) 0.3701(7) 0.6283(5) 0.054(3) Uani 0.249(4) 1 d PDU E 2
F5D F 1.0298(14) 0.3150(8) 0.6693(6) 0.053(3) Uani 0.249(4) 1 d PDU E 2
F6D F 0.9774(13) 0.4566(7) 0.7133(4) 0.057(3) Uani 0.249(4) 1 d PDU E 2
Bi1 Bi 0.915771(10) 0.705569(8) 0.591665(5) 0.01951(4) Uani 1 1 d . . .
N1 N 0.7099(3) 0.5784(2) 0.58789(15) 0.0280(6) Uani 1 1 d . E .
C1 C 0.7003(3) 0.4847(3) 0.5581(2) 0.0394(9) Uani 1 1 d . . .
H1 H 0.7731 0.4609 0.5381 0.047 Uiso 1 1 calc R E .
C2 C 0.5893(4) 0.4204(3) 0.5550(3) 0.0522(12) Uani 1 1 d . E .
H2 H 0.5861 0.3540 0.5329 0.063 Uiso 1 1 calc R . .
C3 C 0.4833(4) 0.4536(3) 0.5842(3) 0.0549(12) Uani 1 1 d . . .
H3 H 0.4055 0.4109 0.5821 0.066 Uiso 1 1 calc R E .
C4 C 0.4919(4) 0.5505(3) 0.6168(2) 0.0424(9) Uani 1 1 d . E .
H4 H 0.4209 0.5750 0.6385 0.051 Uiso 1 1 calc R . .
C5 C 0.6060(3) 0.6105(3) 0.61713(17) 0.0288(7) Uani 1 1 d . . .
C6 C 0.6196(3) 0.7126(2) 0.65138(16) 0.0268(6) Uani 1 1 d . E .
H6 H 0.5511 0.7392 0.6742 0.032 Uiso 1 1 calc R . .
N2 N 0.7270(2) 0.76496(19) 0.64964(13) 0.0237(5) Uani 1 1 d . E .
N3 N 0.7457(3) 0.8588(2) 0.68425(13) 0.0258(5) Uani 1 1 d . . .
H3N H 0.682(4) 0.889(3) 0.701(2) 0.031 Uiso 1 1 d . . .
C7 C 0.8628(3) 0.9070(2) 0.68289(16) 0.0261(6) Uani 1 1 d . E .
O12 O 0.9479(2) 0.86925(17) 0.64994(13) 0.0323(5) Uani 1 1 d . E .
C8 C 0.8927(3) 1.0056(2) 0.72479(15) 0.0246(6) Uani 1 1 d . . .
C9 C 1.0041(3) 1.0635(2) 0.71458(17) 0.0298(7) Uani 1 1 d . E .
H9 H 1.0541 1.0430 0.6779 0.036 Uiso 1 1 calc R . .
C10 C 1.0435(3) 1.1510(2) 0.75711(17) 0.0299(7) Uani 1 1 d . . .
H10 H 1.1202 1.1900 0.7494 0.036 Uiso 1 1 calc R E .
C11 C 0.9712(3) 1.1825(2) 0.81150(15) 0.0245(6) Uani 1 1 d . E .
C12 C 0.8562(3) 1.1256(3) 0.82008(16) 0.0279(7) Uani 1 1 d . . .
H12 H 0.8043 1.1474 0.8556 0.034 Uiso 1 1 calc R E .
C13 C 0.8171(3) 1.0379(2) 0.77757(17) 0.0277(7) Uani 1 1 d . E .
H13 H 0.7391 0.9997 0.7842 0.033 Uiso 1 1 calc R . .
C14 C 1.0190(3) 1.2713(2) 0.86105(15) 0.0243(6) Uani 1 1 d . . .
C15 C 1.0907(4) 1.3538(2) 0.84126(16) 0.0312(7) Uani 1 1 d . E .
H15 H 1.1075 1.3544 0.7950 0.037 Uiso 1 1 calc R . .
C16 C 1.1375(4) 1.4349(2) 0.88919(17) 0.0319(7) Uani 1 1 d . . .
H16 H 1.1853 1.4908 0.8754 0.038 Uiso 1 1 calc R E .
C17 C 1.1148(3) 1.4342(2) 0.95668(16) 0.0271(6) Uani 1 1 d . E .
H17 H 1.1477 1.4896 0.9890 0.033 Uiso 1 1 calc R . .
C18 C 1.0439(3) 1.3529(2) 0.97772(15) 0.0225(6) Uani 1 1 d . . .
C19 C 0.9955(3) 1.2721(2) 0.92929(15) 0.0218(6) Uani 1 1 d . E .
H19 H 0.9460 1.2169 0.9431 0.026 Uiso 1 1 calc R . .
C20 C 1.0227(3) 1.3487(2) 1.04988(15) 0.0215(6) Uani 1 1 d . E .
C21 C 1.1177(3) 1.3893(2) 1.09971(16) 0.0253(6) Uani 1 1 d . . .
H21 H 1.1936 1.4249 1.0874 0.030 Uiso 1 1 calc R E .
C22 C 1.1024(3) 1.3784(2) 1.16645(16) 0.0263(6) Uani 1 1 d . E .
H22 H 1.1684 1.4054 1.1996 0.032 Uiso 1 1 calc R . .
C23 C 0.9902(3) 1.3277(2) 1.18557(15) 0.0221(6) Uani 1 1 d . . .
C24 C 0.8927(3) 1.2900(2) 1.13676(15) 0.0228(6) Uani 1 1 d . E .
H24 H 0.8150 1.2576 1.1495 0.027 Uiso 1 1 calc R . .
C25 C 0.9093(3) 1.3000(2) 1.06965(15) 0.0228(6) Uani 1 1 d . . .
H25 H 0.8431 1.2734 1.0366 0.027 Uiso 1 1 calc R E .
C26 C 0.9838(3) 1.3110(2) 1.25655(15) 0.0237(6) Uani 1 1 d . E .
O13 O 1.0828(2) 1.32315(18) 1.29399(11) 0.0289(5) Uani 1 1 d . . .
N4 N 0.8698(3) 1.2794(2) 1.27918(13) 0.0249(5) Uani 1 1 d . . .
H4N H 0.794(4) 1.274(3) 1.257(2) 0.030 Uiso 1 1 d . . .
N5 N 0.8708(2) 1.25969(19) 1.34446(13) 0.0233(5) Uani 1 1 d . . .
C27 C 0.7684(3) 1.2248(2) 1.36872(16) 0.0248(6) Uani 1 1 d . . .
H27 H 0.6899 1.2135 1.3426 0.030 Uiso 1 1 calc R E .
C28 C 0.7755(3) 1.2028(2) 1.43789(16) 0.0248(6) Uani 1 1 d . E .
C29 C 0.6672(3) 1.1686(3) 1.46829(19) 0.0329(7) Uani 1 1 d . . .
H29 H 0.5860 1.1598 1.4448 0.039 Uiso 1 1 calc R E .
C30 C 0.6795(4) 1.1473(3) 1.5339(2) 0.0396(9) Uani 1 1 d . E .
H30 H 0.6066 1.1241 1.5561 0.048 Uiso 1 1 calc R . .
C31 C 0.7978(4) 1.1601(3) 1.5663(2) 0.0415(9) Uani 1 1 d . . .
H31 H 0.8085 1.1451 1.6109 0.050 Uiso 1 1 calc R E .
C32 C 0.9026(3) 1.1957(3) 1.53245(18) 0.0337(7) Uani 1 1 d . E .
H32 H 0.9845 1.2056 1.5551 0.040 Uiso 1 1 calc R . .
N6 N 0.8919(3) 1.2162(2) 1.46958(13) 0.0255(5) Uani 1 1 d . . .

loop_
_atom_site_aniso_label
_atom_site_aniso_U_11
_atom_site_aniso_U_22
_atom_site_aniso_U_33
_atom_site_aniso_U_23
_atom_site_aniso_U_13
_atom_site_aniso_U_12
O1W 0.144(17) 0.18(2) 0.19(2) 0.084(18) 0.067(15) 0.063(15)
O2W 0.047(4) 0.078(9) 0.099(9) 0.016(5) -0.002(5) 0.024(5)
N1S 0.055(4) 0.095(5) 0.117(6) -0.029(5) 0.009(4) 0.041(4)
C2S 0.063(4) 0.053(4) 0.084(5) -0.002(4) -0.018(3) 0.023(3)
C3S 0.122(7) 0.079(5) 0.060(4) 0.020(4) -0.003(4) 0.035(5)
N1W 0.016(6) 0.015(6) 0.048(8) 0.004(6) 0.006(6) 0.005(4)
C2W 0.068(14) 0.105(18) 0.057(10) -0.003(12) 0.003(10) -0.003(13)
C3W 0.122(7) 0.079(5) 0.060(4) 0.020(4) -0.003(4) 0.035(5)
C1Y 0.110(8) 0.253(11) 0.040(5) 0.008(7) 0.008(6) 0.101(7)
Cl1Y 0.075(2) 0.227(5) 0.114(3) -0.036(3) -0.011(2) 0.028(3)
Cl2Y 0.0704(17) 0.225(4) 0.0728(18) -0.039(2) -0.0258(14) 0.075(2)
Cl3Y 0.0669(18) 0.331(7) 0.0665(18) 0.012(3) -0.0042(14) 0.095(3)
C1G 0.097(9) 0.086(8) 0.040(6) 0.015(6) -0.003(6) 0.003(6)
Cl1G 0.107(3) 0.076(2) 0.076(2) 0.0182(19) -0.021(2) 0.020(2)
Cl2G 0.120(4) 0.118(4) 0.141(5) -0.011(4) 0.008(4) -0.024(3)
Cl3G 0.103(3) 0.140(5) 0.119(4) -0.001(3) -0.009(3) 0.056(3)
N4S 0.160(7) 0.040(3) 0.056(4) 0.006(2) 0.018(4) -0.013(3)
C5S 0.066(4) 0.044(3) 0.050(3) 0.007(2) -0.004(3) 0.000(3)
C6S 0.065(4) 0.043(3) 0.090(5) -0.014(3) -0.020(4) 0.017(3)
S1C 0.0196(6) 0.0669(11) 0.0246(6) 0.0049(6) 0.0016(4) -0.0036(5)
O1C 0.041(2) 0.101(4) 0.036(2) -0.017(2) 0.0087(17) -0.005(2)
O2C 0.0310(18) 0.082(3) 0.0335(19) 0.008(2) 0.0042(15) -0.0182(19)
O3C 0.0210(19) 0.058(2) 0.029(2) 0.0031(16) 0.0008(15) 0.0014(15)
C1C 0.044(3) 0.082(4) 0.077(4) 0.047(4) 0.013(3) 0.011(3)
F1C 0.053(2) 0.082(3) 0.117(4) 0.024(3) 0.006(2) 0.030(2)
F2C 0.051(2) 0.109(4) 0.150(5) 0.091(4) 0.006(3) -0.003(2)
F3C 0.050(2) 0.189(6) 0.088(3) 0.082(4) -0.011(2) 0.021(3)
S1F 0.061(5) 0.235(14) 0.070(5) 0.017(9) 0.010(4) 0.054(8)
O1F 0.120(18) 0.27(3) 0.050(9) 0.004(17) -0.007(10) 0.07(2)
O2F 0.066(10) 0.18(2) 0.112(19) 0.01(2) -0.021(10) 0.017(14)
O3F 0.048(12) 0.18(3) 0.043(10) -0.005(15) 0.007(9) 0.000(16)
C1F 0.062(15) 0.205(15) 0.135(18) 0.038(17) 0.018(13) 0.009(14)
F1F 0.18(3) 0.19(3) 0.18(2) 0.00(2) 0.06(2) 0.03(2)
F2F 0.104(17) 0.31(2) 0.22(3) 0.06(3) -0.020(15) -0.07(2)
F3F 0.115(18) 0.17(2) 0.178(19) 0.025(19) -0.035(15) 0.012(18)
S1A 0.0268(5) 0.0254(9) 0.0369(14) 0.0116(9) 0.0111(8) 0.0063(6)
O1A 0.038(3) 0.061(4) 0.053(3) 0.036(3) 0.023(2) 0.027(3)
O2A 0.047(3) 0.038(2) 0.094(6) -0.001(3) 0.029(3) -0.015(2)
O3A 0.052(4) 0.041(3) 0.029(3) 0.009(2) 0.014(2) 0.015(3)
C1A 0.037(3) 0.034(3) 0.025(2) 0.0048(18) 0.0068(18) 0.0095(19)
F1A 0.057(3) 0.076(3) 0.040(2) 0.0237(19) -0.0007(19) 0.028(2)
F2A 0.065(3) 0.048(2) 0.031(2) -0.0064(16) 0.0144(17) 0.0097(18)
F3A 0.052(2) 0.0290(18) 0.044(2) 0.0105(13) 0.0227(16) -0.0044(15)
S1D 0.0268(5) 0.0254(9) 0.0369(14) 0.0116(9) 0.0111(8) 0.0063(6)
O1D 0.019(6) 0.018(7) 0.024(6) -0.003(5) 0.005(5) -0.002(5)
O2D 0.032(7) 0.042(9) 0.045(12) -0.004(8) -0.008(7) 0.011(6)
O3D 0.020(9) 0.030(9) 0.033(10) 0.004(6) 0.017(7) 0.004(6)
C1D 0.071(14) 0.042(12) 0.042(11) 0.017(7) 0.036(9) 0.024(8)
F1D 0.14(2) 0.035(9) 0.053(9) 0.027(7) 0.027(12) 0.037(12)
F2D 0.15(3) 0.057(13) 0.066(13) 0.006(9) 0.066(14) 0.036(14)
F3D 0.089(14) 0.044(11) 0.114(19) 0.016(11) 0.040(11) -0.011(10)
S2A 0.0266(8) 0.0260(11) 0.0162(7) -0.0003(6) -0.0012(5) 0.0060(7)
O4A 0.0247(19) 0.0301(19) 0.037(3) 0.008(2) 0.0018(19) 0.0085(14)
O5A 0.0297(17) 0.0400(19) 0.048(2) -0.0030(16) 0.0067(15) 0.0030(14)
O6A 0.051(4) 0.028(2) 0.0163(19) -0.0007(17) 0.0043(18) 0.000(2)
C2A 0.063(3) 0.030(2) 0.024(2) 0.0027(18) -0.007(2) 0.015(2)
F4A 0.093(3) 0.051(3) 0.0283(19) 0.017(2) 0.001(2) -0.006(3)
F5A 0.095(3) 0.059(2) 0.068(3) 0.0070(19) -0.024(2) 0.049(2)
F6A 0.118(3) 0.0391(17) 0.0221(15) -0.0001(12) -0.0183(17) 0.0162(18)
S2D 0.026(2) 0.023(3) 0.029(3) -0.0025(19) 0.0031(18) 0.009(2)
O4D 0.042(7) 0.027(5) 0.010(6) 0.000(4) 0.013(4) 0.016(4)
O5D 0.031(5) 0.054(7) 0.058(8) -0.019(6) -0.009(5) 0.010(4)
O6D 0.038(7) 0.025(6) 0.015(5) 0.006(4) -0.004(4) 0.021(4)
C2D 0.062(7) 0.031(8) 0.018(7) 0.008(5) 0.011(5) 0.021(6)
F4D 0.048(5) 0.048(6) 0.066(6) 0.015(5) 0.027(4) -0.004(4)
F5D 0.110(9) 0.028(5) 0.027(5) 0.008(5) 0.008(5) 0.029(6)
F6D 0.119(10) 0.035(5) 0.021(4) 0.001(3) 0.029(5) 0.023(5)
Bi1 0.02033(6) 0.02130(6) 0.01593(6) -0.00075(4) 0.00176(4) 0.00235(4)
N1 0.0219(12) 0.0266(13) 0.0336(15) -0.0001(11) -0.0023(11) 0.0016(10)
C1 0.0262(17) 0.0316(18) 0.056(2) -0.0062(16) -0.0039(16) 0.0034(14)
C2 0.033(2) 0.0301(19) 0.085(3) -0.015(2) -0.006(2) 0.0027(15)
C3 0.0288(19) 0.036(2) 0.092(4) -0.010(2) -0.001(2) -0.0049(16)
C4 0.0257(17) 0.0337(19) 0.063(3) -0.0050(18) 0.0014(17) -0.0005(14)
C5 0.0224(15) 0.0301(16) 0.0315(17) -0.0002(13) -0.0025(12) 0.0003(12)
C6 0.0231(15) 0.0305(16) 0.0250(16) -0.0016(12) 0.0011(12) 0.0020(12)
N2 0.0254(13) 0.0240(12) 0.0195(12) -0.0020(10) 0.0028(10) 0.0002(10)
N3 0.0270(13) 0.0260(13) 0.0217(13) -0.0057(10) 0.0071(10) 0.0009(10)
C7 0.0294(15) 0.0256(15) 0.0214(15) -0.0033(12) 0.0075(12) 0.0011(12)
O12 0.0316(12) 0.0246(11) 0.0367(13) -0.0079(10) 0.0188(10) -0.0035(9)
C8 0.0267(15) 0.0255(15) 0.0201(14) -0.0033(12) 0.0059(11) 0.0029(12)
C9 0.0345(17) 0.0292(16) 0.0238(16) -0.0030(13) 0.0145(13) -0.0006(13)
C10 0.0353(17) 0.0278(16) 0.0244(16) -0.0007(13) 0.0107(13) -0.0026(13)
C11 0.0308(16) 0.0244(15) 0.0178(14) 0.0013(11) 0.0021(12) 0.0032(12)
C12 0.0244(15) 0.0346(17) 0.0218(15) -0.0072(13) 0.0042(12) 0.0038(13)
C13 0.0219(14) 0.0307(16) 0.0275(16) -0.0059(13) 0.0056(12) 0.0008(12)
C14 0.0302(15) 0.0235(14) 0.0190(14) 0.0002(11) 0.0036(12) 0.0048(12)
C15 0.047(2) 0.0273(16) 0.0185(15) 0.0034(12) 0.0060(13) 0.0002(14)
C16 0.048(2) 0.0218(15) 0.0256(16) 0.0042(12) 0.0088(14) -0.0022(14)
C17 0.0366(17) 0.0230(15) 0.0196(15) -0.0012(12) 0.0014(12) 0.0001(12)
C18 0.0255(14) 0.0241(14) 0.0177(14) 0.0018(11) 0.0024(11) 0.0036(11)
C19 0.0252(14) 0.0214(14) 0.0181(14) 0.0011(11) 0.0022(11) 0.0027(11)
C20 0.0263(14) 0.0203(13) 0.0176(14) 0.0006(11) 0.0025(11) 0.0040(11)
C21 0.0220(14) 0.0291(15) 0.0232(15) 0.0029(12) 0.0034(11) -0.0041(12)
C22 0.0227(14) 0.0320(16) 0.0212(15) 0.0003(12) -0.0019(11) -0.0040(12)
C23 0.0214(14) 0.0273(15) 0.0163(14) 0.0001(11) 0.0017(11) 0.0007(11)
C24 0.0200(14) 0.0265(15) 0.0207(14) 0.0009(11) 0.0030(11) 0.0005(11)
C25 0.0224(14) 0.0262(15) 0.0177(14) -0.0029(11) -0.0013(11) 0.0019(11)
C26 0.0214(14) 0.0279(15) 0.0190(14) -0.0019(11) 0.0002(11) -0.0021(11)
O13 0.0221(11) 0.0437(13) 0.0188(11) 0.0058(9) -0.0004(8) -0.0070(9)
N4 0.0216(12) 0.0355(14) 0.0158(12) 0.0014(10) 0.0010(10) -0.0020(10)
N5 0.0232(12) 0.0276(13) 0.0170(12) 0.0003(10) 0.0014(9) -0.0024(10)
C27 0.0217(14) 0.0263(15) 0.0242(15) -0.0011(12) 0.0028(11) -0.0011(11)
C28 0.0278(15) 0.0206(14) 0.0266(16) 0.0018(12) 0.0086(12) 0.0046(11)
C29 0.0299(17) 0.0323(17) 0.040(2) 0.0129(15) 0.0138(14) 0.0070(13)
C30 0.0345(19) 0.045(2) 0.048(2) 0.0232(18) 0.0222(16) 0.0155(16)
C31 0.043(2) 0.056(2) 0.036(2) 0.0240(18) 0.0197(16) 0.0208(18)
C32 0.0342(18) 0.044(2) 0.0271(17) 0.0111(15) 0.0109(14) 0.0110(15)
N6 0.0279(13) 0.0276(13) 0.0214(13) 0.0022(10) 0.0088(10) 0.0041(10)

loop_
_atom_type_symbol
_atom_type_description
_atom_type_scat_dispersion_real
_atom_type_scat_dispersion_imag
_atom_type_scat_source
C C 0.0033 0.0016 'International Tables Vol C Tables 4.2.6.8 and 6.1.1.4'
H H 0.0000 0.0000 'International Tables Vol C Tables 4.2.6.8 and 6.1.1.4'
N N 0.0061 0.0033 'International Tables Vol C Tables 4.2.6.8 and 6.1.1.4'
O O 0.0106 0.0060 'International Tables Vol C Tables 4.2.6.8 and 6.1.1.4'
F F 0.0171 0.0103 'International Tables Vol C Tables 4.2.6.8 and 6.1.1.4'
S S 0.1246 0.1234 'International Tables Vol C Tables 4.2.6.8 and 6.1.1.4'
Cl Cl 0.1484 0.1585 'International Tables Vol C Tables 4.2.6.8 and 6.1.1.4'
Bi Bi -4.1077 10.2566 'International Tables Vol C Tables 4.2.6.8 and 6.1.1.4'

loop_
_geom_angle_atom_site_label_1
_geom_angle_atom_site_label_2
_geom_angle_atom_site_label_3
_geom_angle
_geom_angle_site_symmetry_1
_geom_angle_site_symmetry_3
H1W O2W H2W 103.6(17) . .
N1S C2S C3S 177.2(9) . .
C2S C3S H3A 109.5 . .
C2S C3S H3B 109.5 . .
H3A C3S H3B 109.5 . .
C2S C3S H3C 109.5 . .
H3A C3S H3C 109.5 . .
H3B C3S H3C 109.5 . .
C2W N1W H1W 50(6) . .
C2W N1W H2W 83(10) . .
H1W N1W H2W 91(6) . .
N1W C2W C3W 166(3) . .
N1W C2W H1W 70(4) . .
C3W C2W H1W 96(5) . .
N1W C2W H2W 27(4) . .
C3W C2W H2W 150(5) . .
H1W C2W H2W 75(5) . .
C2W C3W H3X 109.5 . .
C2W C3W H3Y 109.5 . .
H3X C3W H3Y 109.5 . .
C2W C3W H3Z 109.5 . .
H3X C3W H3Z 109.5 . .
H3Y C3W H3Z 109.5 . .
Cl2Y C1Y Cl1Y 111.7(5) . .
Cl2Y C1Y Cl3Y 107.8(5) . .
Cl1Y C1Y Cl3Y 110.1(5) . .
Cl2Y C1Y H1Y 109.1 . .
Cl1Y C1Y H1Y 109.1 . .
Cl3Y C1Y H1Y 109.1 . .
Cl1G C1G Cl2G 110.1(10) . .
Cl1G C1G Cl3G 113.8(8) . .
Cl2G C1G Cl3G 107.2(8) . .
Cl1G C1G H1G 108.5 . .
Cl2G C1G H1G 108.5 . .
Cl3G C1G H1G 108.5 . .
N4S C5S C6S 177.8(8) . .
C5S C6S H6A 109.5 . .
C5S C6S H6B 109.5 . .
H6A C6S H6B 109.5 . .
C5S C6S H6C 109.5 . .
H6A C6S H6C 109.5 . .
H6B C6S H6C 109.5 . .
O1C S1C O2C 115.6(2) . .
O1C S1C O3C 114.6(3) . .
O2C S1C O3C 114.4(2) . .
O1C S1C C1C 104.3(3) . .
O2C S1C C1C 103.8(2) . .
O3C S1C C1C 101.8(2) . .
F2C C1C F1C 109.0(5) . .
F2C C1C F3C 107.8(5) . .
F1C C1C F3C 107.5(5) . .
F2C C1C S1C 110.6(4) . .
F1C C1C S1C 110.9(4) . .
F3C C1C S1C 111.0(5) . .
O1F S1F O3F 111.4(9) . .
O1F S1F O2F 111.4(9) . .
O3F S1F O2F 111.6(9) . .
O1F S1F C1F 107.8(9) . .
O3F S1F C1F 107.0(9) . .
O2F S1F C1F 107.4(9) . .
F3F C1F F1F 113.1(11) . .
F3F C1F F2F 113.1(11) . .
F1F C1F F2F 112.5(11) . .
F3F C1F S1F 105.9(11) . .
F1F C1F S1F 105.8(11) . .
F2F C1F S1F 105.7(11) . .
O2A S1A O3A 116.1(5) . .
O2A S1A O1A 113.5(4) . .
O3A S1A O1A 114.5(5) . .
O2A S1A C1A 104.9(3) . .
O3A S1A C1A 104.9(4) . .
O1A S1A C1A 100.6(3) . .
S1A O1A Bi1 139.3(4) . .
F1A C1A F3A 108.3(4) . .
F1A C1A F2A 108.9(4) . .
F3A C1A F2A 106.6(5) . .
F1A C1A S1A 110.5(4) . .
F3A C1A S1A 111.4(4) . .
F2A C1A S1A 111.0(4) . .
O3D S1D O2D 115.6(16) . .
O3D S1D O1D 117.9(17) . .
O2D S1D O1D 111.0(12) . .
O3D S1D C1D 105.2(15) . .
O2D S1D C1D 102.0(12) . .
O1D S1D C1D 102.8(11) . .
S1D O1D Bi1 148.2(11) . .
F1D C1D F3D 110.2(18) . .
F1D C1D F2D 110(2) . .
F3D C1D F2D 106(2) . .
F1D C1D S1D 112.7(15) . .
F3D C1D S1D 108.2(15) . .
F2D C1D S1D 109.3(17) . .
O4A S2A O5A 113.3(3) . .
O4A S2A O6A 114.5(4) . .
O5A S2A O6A 116.0(3) . .
O4A S2A C2A 102.5(3) . .
O5A S2A C2A 104.6(3) . .
O6A S2A C2A 103.9(3) . .
S2A O4A Bi1 138.2(3) . .
S2A O6A Bi1 158.6(4) . 2_766
F4A C2A F6A 109.2(5) . .
F4A C2A F5A 107.1(5) . .
F6A C2A F5A 107.3(4) . .
F4A C2A S2A 111.1(4) . .
F6A C2A S2A 111.0(3) . .
F5A C2A S2A 111.0(4) . .
O4D S2D O6D 114.4(8) . .
O4D S2D O5D 113.3(10) . .
O6D S2D O5D 113.1(10) . .
O4D S2D C2D 104.7(8) . .
O6D S2D C2D 104.9(10) . .
O5D S2D C2D 105.1(8) . .
S2D O4D Bi1 156.7(9) . .
F4D C2D F6D 109.9(11) . .
F4D C2D F5D 109.4(12) . .
F6D C2D F5D 107.0(11) . .
F4D C2D S2D 110.9(9) . .
F6D C2D S2D 109.5(9) . .
F5D C2D S2D 110.0(10) . .
O12 Bi1 O13 78.48(9) . 2_777
O12 Bi1 O1A 75.2(3) . .
O13 Bi1 O1A 141.43(16) 2_777 .
O12 Bi1 O1D 88.0(4) . .
O13 Bi1 O1D 143.1(4) 2_777 .
O1A Bi1 O1D 14.2(3) . .
O12 Bi1 N2 64.45(8) . .
O13 Bi1 N2 68.41(8) 2_777 .
O1A Bi1 N2 74.96(12) . .
O1D Bi1 N2 74.8(4) . .
O12 Bi1 N5 68.81(9) . 2_777
O13 Bi1 N5 64.20(8) 2_777 2_777
O1A Bi1 N5 128.0(2) . 2_777
O1D Bi1 N5 141.0(5) . 2_777
N2 Bi1 N5 117.99(8) . 2_777
O12 Bi1 O4A 139.14(14) . .
O13 Bi1 O4A 69.58(13) 2_777 .
O1A Bi1 O4A 144.7(3) . .
O1D Bi1 O4A 132.7(4) . .
N2 Bi1 O4A 121.99(12) . .
N5 Bi1 O4A 74.57(13) 2_777 .
O12 Bi1 N6 78.36(8) . 2_777
O13 Bi1 N6 126.43(8) 2_777 2_777
O1A Bi1 N6 74.73(16) . 2_777
O1D Bi1 N6 82.9(5) . 2_777
N2 Bi1 N6 136.69(8) . 2_777
N5 Bi1 N6 62.47(8) 2_777 2_777
O4A Bi1 N6 100.47(12) . 2_777
O12 Bi1 N1 126.90(8) . .
O13 Bi1 N1 79.60(8) 2_777 .
O1A Bi1 N1 94.3(2) . .
O1D Bi1 N1 81.6(5) . .
N2 Bi1 N1 62.56(9) . .
N5 Bi1 N1 137.34(9) 2_777 .
O4A Bi1 N1 72.06(12) . .
N6 Bi1 N1 149.61(9) 2_777 .
O12 Bi1 O4D 143.3(4) . .
O13 Bi1 O4D 80.3(2) 2_777 .
O1A Bi1 O4D 135.8(3) . .
O1D Bi1 O4D 125.7(5) . .
N2 Bi1 O4D 132.3(3) . .
N5 Bi1 O4D 75.1(4) 2_777 .
O4A Bi1 O4D 11.5(2) . .
N6 Bi1 O4D 90.9(3) 2_777 .
N1 Bi1 O4D 77.3(4) . .
O12 Bi1 O6A 142.03(14) . 2_766
O13 Bi1 O6A 137.93(13) 2_777 2_766
O1A Bi1 O6A 76.3(2) . 2_766
O1D Bi1 O6A 67.6(4) . 2_766
N2 Bi1 O6A 129.71(15) . 2_766
N5 Bi1 O6A 112.26(15) 2_777 2_766
O4A Bi1 O6A 69.35(15) . 2_766
N6 Bi1 O6A 70.33(15) 2_777 2_766
N1 Bi1 O6A 79.61(16) . 2_766
O4D Bi1 O6A 59.6(3) . 2_766
C1 N1 C5 117.7(3) . .
C1 N1 Bi1 124.3(2) . .
C5 N1 Bi1 118.0(2) . .
N1 C1 C2 123.0(4) . .
N1 C1 H1 118.5 . .
C2 C1 H1 118.5 . .
C3 C2 C1 119.2(4) . .
C3 C2 H2 120.4 . .
C1 C2 H2 120.4 . .
C2 C3 C4 118.9(4) . .
C2 C3 H3 120.6 . .
C4 C3 H3 120.6 . .
C5 C4 C3 118.4(4) . .
C5 C4 H4 120.8 . .
C3 C4 H4 120.8 . .
N1 C5 C4 122.8(3) . .
N1 C5 C6 116.9(3) . .
C4 C5 C6 120.2(3) . .
N2 C6 C5 117.6(3) . .
N2 C6 H6 121.2 . .
C5 C6 H6 121.2 . .
C6 N2 N3 119.3(3) . .
C6 N2 Bi1 124.9(2) . .
N3 N2 Bi1 115.74(18) . .
C7 N3 N2 115.7(3) . .
C7 N3 H3N 122(3) . .
N2 N3 H3N 122(3) . .
O12 C7 N3 121.9(3) . .
O12 C7 C8 119.8(3) . .
N3 C7 C8 118.2(3) . .
C7 O12 Bi1 122.1(2) . .
C9 C8 C13 119.3(3) . .
C9 C8 C7 118.5(3) . .
C13 C8 C7 122.0(3) . .
C8 C9 C10 120.8(3) . .
C8 C9 H9 119.6 . .
C10 C9 H9 119.6 . .
C9 C10 C11 120.5(3) . .
C9 C10 H10 119.8 . .
C11 C10 H10 119.8 . .
C12 C11 C10 118.5(3) . .
C12 C11 C14 120.7(3) . .
C10 C11 C14 120.7(3) . .
C13 C12 C11 120.9(3) . .
C13 C12 H12 119.6 . .
C11 C12 H12 119.6 . .
C12 C13 C8 119.9(3) . .
C12 C13 H13 120.0 . .
C8 C13 H13 120.0 . .
C19 C14 C15 118.9(3) . .
C19 C14 C11 119.6(3) . .
C15 C14 C11 121.5(3) . .
C16 C15 C14 120.2(3) . .
C16 C15 H15 119.9 . .
C14 C15 H15 119.9 . .
C17 C16 C15 120.4(3) . .
C17 C16 H16 119.8 . .
C15 C16 H16 119.8 . .
C16 C17 C18 120.5(3) . .
C16 C17 H17 119.7 . .
C18 C17 H17 119.7 . .
C17 C18 C19 118.9(3) . .
C17 C18 C20 121.6(3) . .
C19 C18 C20 119.5(3) . .
C14 C19 C18 121.1(3) . .
C14 C19 H19 119.5 . .
C18 C19 H19 119.5 . .
C21 C20 C25 118.5(3) . .
C21 C20 C18 120.7(3) . .
C25 C20 C18 120.7(3) . .
C22 C21 C20 120.8(3) . .
C22 C21 H21 119.6 . .
C20 C21 H21 119.6 . .
C21 C22 C23 120.3(3) . .
C21 C22 H22 119.9 . .
C23 C22 H22 119.9 . .
C24 C23 C22 119.5(3) . .
C24 C23 C26 122.6(3) . .
C22 C23 C26 117.8(3) . .
C25 C24 C23 119.9(3) . .
C25 C24 H24 120.1 . .
C23 C24 H24 120.1 . .
C24 C25 C20 120.9(3) . .
C24 C25 H25 119.5 . .
C20 C25 H25 119.5 . .
O13 C26 N4 121.1(3) . .
O13 C26 C23 120.2(3) . .
N4 C26 C23 118.7(3) . .
C26 O13 Bi1 122.99(19) . 2_777
C26 N4 N5 116.1(3) . .
C26 N4 H4N 127(3) . .
N5 N4 H4N 117(3) . .
C27 N5 N4 120.2(3) . .
C27 N5 Bi1 124.3(2) . 2_777
N4 N5 Bi1 115.56(18) . 2_777
N5 C27 C28 117.9(3) . .
N5 C27 H27 121.1 . .
C28 C27 H27 121.1 . .
N6 C28 C29 122.3(3) . .
N6 C28 C27 116.8(3) . .
C29 C28 C27 120.9(3) . .
C28 C29 C30 118.6(3) . .
C28 C29 H29 120.7 . .
C30 C29 H29 120.7 . .
C31 C30 C29 119.3(3) . .
C31 C30 H30 120.3 . .
C29 C30 H30 120.3 . .
C30 C31 C32 118.8(3) . .
C30 C31 H31 120.6 . .
C32 C31 H31 120.6 . .
N6 C32 C31 122.4(4) . .
N6 C32 H32 118.8 . .
C31 C32 H32 118.8 . .
C32 N6 C28 118.6(3) . .
C32 N6 Bi1 122.9(2) . 2_777
C28 N6 Bi1 118.4(2) . 2_777

loop_
_geom_bond_atom_site_label_1
_geom_bond_atom_site_label_2
_geom_bond_distance
_geom_bond_site_symmetry_2
O1W O1W 1.40(4) 2_667
O2W H1W 0.855(10) .
O2W H2W 0.850(10) .
N1S C2S 1.128(11) .
C2S C3S 1.486(12) .
C3S H3A 0.9800 .
C3S H3B 0.9800 .
C3S H3C 0.9800 .
N1W C2W 1.12(2) .
N1W H1W 1.22(3) .
N1W H2W 0.55(5) .
C2W C3W 1.491(19) .
C2W H1W 1.00(10) .
C2W H2W 1.19(9) .
C3W H3X 0.9800 .
C3W H3Y 0.9800 .
C3W H3Z 0.9800 .
C1Y Cl2Y 1.796(7) .
C1Y Cl1Y 1.797(7) .
C1Y Cl3Y 1.816(7) .
C1Y H1Y 1.0000 .
C1G Cl1G 1.676(16) .
C1G Cl2G 1.760(17) .
C1G Cl3G 1.776(17) .
C1G H1G 1.0000 .
N4S C5S 1.114(8) .
C5S C6S 1.440(8) .
C6S H6A 0.9800 .
C6S H6B 0.9800 .
C6S H6C 0.9800 .
S1C O1C 1.433(3) .
S1C O2C 1.442(3) .
S1C O3C 1.446(4) .
S1C C1C 1.807(7) .
C1C F2C 1.325(5) .
C1C F1C 1.326(6) .
C1C F3C 1.329(5) .
S1F O1F 1.451(10) .
S1F O3F 1.453(10) .
S1F O2F 1.455(10) .
S1F C1F 1.792(11) .
C1F F3F 1.307(10) .
C1F F1F 1.311(10) .
C1F F2F 1.312(10) .
S1A O2A 1.409(5) .
S1A O3A 1.433(5) .
S1A O1A 1.458(4) .
S1A C1A 1.820(5) .
O1A Bi1 2.467(4) .
C1A F1A 1.321(6) .
C1A F3A 1.332(6) .
C1A F2A 1.338(6) .
S1D O3D 1.427(15) .
S1D O2D 1.432(14) .
S1D O1D 1.456(14) .
S1D C1D 1.820(9) .
O1D Bi1 2.482(15) .
C1D F1D 1.319(17) .
C1D F3D 1.331(17) .
C1D F2D 1.341(16) .
S2A O4A 1.440(4) .
S2A O5A 1.440(4) .
S2A O6A 1.442(5) .
S2A C2A 1.815(5) .
O4A Bi1 2.548(4) .
O6A Bi1 2.731(4) 2_766
C2A F4A 1.320(7) .
C2A F6A 1.322(5) .
C2A F5A 1.324(6) .
S2D O4D 1.431(12) .
S2D O6D 1.444(12) .
S2D O5D 1.454(11) .
S2D C2D 1.817(9) .
O4D Bi1 2.643(12) .
C2D F4D 1.310(15) .
C2D F6D 1.339(13) .
C2D F5D 1.342(13) .
Bi1 O12 2.361(2) .
Bi1 O13 2.377(2) 2_777
Bi1 N2 2.503(3) .
Bi1 N5 2.515(3) 2_777
Bi1 N6 2.617(3) 2_777
Bi1 N1 2.622(3) .
Bi1 O6A 2.731(4) 2_766
N1 C1 1.330(5) .
N1 C5 1.351(4) .
C1 C2 1.379(5) .
C1 H1 0.9500 .
C2 C3 1.376(6) .
C2 H2 0.9500 .
C3 C4 1.387(6) .
C3 H3 0.9500 .
C4 C5 1.381(5) .
C4 H4 0.9500 .
C5 C6 1.458(5) .
C6 N2 1.277(4) .
C6 H6 0.9500 .
N2 N3 1.363(4) .
N3 C7 1.339(4) .
N3 H3N 0.88(4) .
C7 O12 1.250(4) .
C7 C8 1.482(4) .
C8 C9 1.383(4) .
C8 C13 1.400(4) .
C9 C10 1.383(5) .
C9 H9 0.9500 .
C10 C11 1.400(4) .
C10 H10 0.9500 .
C11 C12 1.398(4) .
C11 C14 1.486(4) .
C12 C13 1.383(4) .
C12 H12 0.9500 .
C13 H13 0.9500 .
C14 C19 1.397(4) .
C14 C15 1.401(4) .
C15 C16 1.394(5) .
C15 H15 0.9500 .
C16 C17 1.382(5) .
C16 H16 0.9500 .
C17 C18 1.396(4) .
C17 H17 0.9500 .
C18 C19 1.402(4) .
C18 C20 1.478(4) .
C19 H19 0.9500 .
C20 C21 1.399(4) .
C20 C25 1.403(4) .
C21 C22 1.379(4) .
C21 H21 0.9500 .
C22 C23 1.400(4) .
C22 H22 0.9500 .
C23 C24 1.396(4) .
C23 C26 1.474(4) .
C24 C25 1.385(4) .
C24 H24 0.9500 .
C25 H25 0.9500 .
C26 O13 1.246(4) .
C26 N4 1.350(4) .
O13 Bi1 2.377(2) 2_777
N4 N5 1.371(4) .
N4 H4N 0.89(4) .
N5 C27 1.274(4) .
N5 Bi1 2.515(3) 2_777
C27 C28 1.459(5) .
C27 H27 0.9500 .
C28 N6 1.344(4) .
C28 C29 1.383(4) .
C29 C30 1.390(5) .
C29 H29 0.9500 .
C30 C31 1.369(6) .
C30 H30 0.9500 .
C31 C32 1.396(5) .
C31 H31 0.9500 .
C32 N6 1.332(4) .
C32 H32 0.9500 .
N6 Bi1 2.617(3) 2_777

loop_
_geom_hbond_atom_site_label_D
_geom_hbond_atom_site_label_H
_geom_hbond_atom_site_label_A
_geom_hbond_distance_DH
_geom_hbond_distance_HA
_geom_hbond_distance_DA
_geom_hbond_angle_DHA
_geom_hbond_site_symmetry_A
O2W H1W N1S 0.855(10) 1.90(4) 2.714(14) 158(9) .
N3 H3N N1W 0.88(4) 1.85(5) 2.59(2) 140(4) .
N3 H3N O2W 0.88(4) 1.95(4) 2.761(12) 152(4) .
N4 H4N O3C 0.89(4) 1.89(4) 2.759(5) 163(4) 2_677
N4 H4N O3F 0.89(4) 1.98(5) 2.839(18) 161(4) 2_677

loop_
_geom_torsion_atom_site_label_1
_geom_torsion_atom_site_label_2
_geom_torsion_atom_site_label_3
_geom_torsion_atom_site_label_4
_geom_torsion
_geom_torsion_site_symmetry_1
_geom_torsion_site_symmetry_4
O1C S1C C1C F2C 60.8(4) . .
O2C S1C C1C F2C -177.8(4) . .
O3C S1C C1C F2C -58.7(5) . .
O1C S1C C1C F1C -178.2(4) . .
O2C S1C C1C F1C -56.8(4) . .
O3C S1C C1C F1C 62.3(4) . .
O1C S1C C1C F3C -58.9(4) . .
O2C S1C C1C F3C 62.6(4) . .
O3C S1C C1C F3C -178.3(4) . .
O1F S1F C1F F3F -51.1(15) . .
O3F S1F C1F F3F -171.0(15) . .
O2F S1F C1F F3F 69.0(15) . .
O1F S1F C1F F1F -171.3(15) . .
O3F S1F C1F F1F 68.7(16) . .
O2F S1F C1F F1F -51.2(16) . .
O1F S1F C1F F2F 69.2(15) . .
O3F S1F C1F F2F -50.7(15) . .
O2F S1F C1F F2F -170.7(15) . .
O2A S1A O1A Bi1 -62.2(9) . .
O3A S1A O1A Bi1 74.5(10) . .
C1A S1A O1A Bi1 -173.7(8) . .
O2A S1A C1A F1A 63.1(5) . .
O3A S1A C1A F1A -59.8(6) . .
O1A S1A C1A F1A -178.9(5) . .
O2A S1A C1A F3A -176.5(5) . .
O3A S1A C1A F3A 60.6(6) . .
O1A S1A C1A F3A -58.5(5) . .
O2A S1A C1A F2A -57.9(5) . .
O3A S1A C1A F2A 179.3(6) . .
O1A S1A C1A F2A 60.2(5) . .
O3D S1D O1D Bi1 15(3) . .
O2D S1D O1D Bi1 -122(3) . .
C1D S1D O1D Bi1 130(3) . .
O3D S1D C1D F1D -60(2) . .
O2D S1D C1D F1D 61(2) . .
O1D S1D C1D F1D 176.2(18) . .
O3D S1D C1D F3D 62(2) . .
O2D S1D C1D F3D -176.8(18) . .
O1D S1D C1D F3D -61.7(18) . .
O3D S1D C1D F2D 177(2) . .
O2D S1D C1D F2D -62(2) . .
O1D S1D C1D F2D 53(2) . .
O5A S2A O4A Bi1 23.9(6) . .
O6A S2A O4A Bi1 -112.3(5) . .
C2A S2A O4A Bi1 136.0(4) . .
O4A S2A O6A Bi1 107.9(10) . 2_766
O5A S2A O6A Bi1 -27.1(11) . 2_766
C2A S2A O6A Bi1 -141.2(9) . 2_766
O4A S2A C2A F4A 61.8(5) . .
O5A S2A C2A F4A -179.7(4) . .
O6A S2A C2A F4A -57.7(5) . .
O4A S2A C2A F6A -59.9(5) . .
O5A S2A C2A F6A 58.6(5) . .
O6A S2A C2A F6A -179.4(5) . .
O4A S2A C2A F5A -179.1(4) . .
O5A S2A C2A F5A -60.6(4) . .
O6A S2A C2A F5A 61.4(5) . .
O6D S2D O4D Bi1 -166(2) . .
O5D S2D O4D Bi1 -35(3) . .
C2D S2D O4D Bi1 79(2) . .
O4D S2D C2D F4D 50.6(13) . .
O6D S2D C2D F4D -70.2(12) . .
O5D S2D C2D F4D 170.2(10) . .
O4D S2D C2D F6D -70.9(13) . .
O6D S2D C2D F6D 168.3(11) . .
O5D S2D C2D F6D 48.7(12) . .
O4D S2D C2D F5D 171.7(12) . .
O6D S2D C2D F5D 50.9(13) . .
O5D S2D C2D F5D -68.6(12) . .
S1A O1A Bi1 O12 -89.4(7) . .
S1A O1A Bi1 O13 -40.9(10) . 2_777
S1A O1A Bi1 O1D 65.0(17) . .
S1A O1A Bi1 N2 -22.4(7) . .
S1A O1A Bi1 N5 -136.4(6) . 2_777
S1A O1A Bi1 O4A 102.3(6) . .
S1A O1A Bi1 N6 -171.1(8) . 2_777
S1A O1A Bi1 N1 37.7(8) . .
S1A O1A Bi1 O4D 113.9(8) . .
S1A O1A Bi1 O6A 115.9(8) . 2_766
S1D O1D Bi1 O12 -42(2) . .
S1D O1D Bi1 O13 26(3) . 2_777
S1D O1D Bi1 O1A -67(2) . .
S1D O1D Bi1 N2 22(2) . .
S1D O1D Bi1 N5 -94(2) . 2_777
S1D O1D Bi1 O4A 142(2) . .
S1D O1D Bi1 N6 -121(2) . 2_777
S1D O1D Bi1 N1 86(2) . .
S1D O1D Bi1 O4D 154(2) . .
S1D O1D Bi1 O6A 168(3) . 2_766
S2A O4A Bi1 O12 -79.6(5) . .
S2A O4A Bi1 O13 -120.5(5) . 2_777
S2A O4A Bi1 O1A 83.0(6) . .
S2A O4A Bi1 O1D 94.6(8) . .
S2A O4A Bi1 N2 -166.4(4) . .
S2A O4A Bi1 N5 -52.8(5) . 2_777
S2A O4A Bi1 N6 4.7(5) . 2_777
S2A O4A Bi1 N1 154.2(5) . .
S2A O4A Bi1 O4D 38(2) . .
S2A O4A Bi1 O6A 68.8(5) . 2_766
S2D O4D Bi1 O12 21(3) . .
S2D O4D Bi1 O13 -34(2) . 2_777
S2D O4D Bi1 O1A 162(2) . .
S2D O4D Bi1 O1D 175(2) . .
S2D O4D Bi1 N2 -83(3) . .
S2D O4D Bi1 N5 32(2) . 2_777
S2D O4D Bi1 O4A -54.0(16) . .
S2D O4D Bi1 N6 93(2) . 2_777
S2D O4D Bi1 N1 -115(2) . .
S2D O4D Bi1 O6A 159(3) . 2_766
O12 Bi1 N1 C1 -175.0(3) . .
O13 Bi1 N1 C1 -108.0(3) 2_777 .
O1A Bi1 N1 C1 110.4(3) . .
O1D Bi1 N1 C1 103.8(5) . .
N2 Bi1 N1 C1 -179.0(3) . .
N5 Bi1 N1 C1 -76.5(3) 2_777 .
O4A Bi1 N1 C1 -36.3(3) . .
N6 Bi1 N1 C1 43.6(4) 2_777 .
O4D Bi1 N1 C1 -25.7(4) . .
O6A Bi1 N1 C1 35.2(3) 2_766 .
O12 Bi1 N1 C5 6.1(3) . .
O13 Bi1 N1 C5 73.0(2) 2_777 .
O1A Bi1 N1 C5 -68.5(3) . .
O1D Bi1 N1 C5 -75.1(4) . .
N2 Bi1 N1 C5 2.1(2) . .
N5 Bi1 N1 C5 104.6(3) 2_777 .
O4A Bi1 N1 C5 144.8(3) . .
N6 Bi1 N1 C5 -135.3(2) 2_777 .
O4D Bi1 N1 C5 155.4(4) . .
O6A Bi1 N1 C5 -143.7(3) 2_766 .
C5 N1 C1 C2 1.2(6) . .
Bi1 N1 C1 C2 -177.7(4) . .
N1 C1 C2 C3 -0.5(8) . .
C1 C2 C3 C4 -0.9(8) . .
C2 C3 C4 C5 1.6(8) . .
C1 N1 C5 C4 -0.4(5) . .
Bi1 N1 C5 C4 178.6(3) . .
C1 N1 C5 C6 178.1(3) . .
Bi1 N1 C5 C6 -2.9(4) . .
C3 C4 C5 N1 -1.0(6) . .
C3 C4 C5 C6 -179.4(4) . .
N1 C5 C6 N2 2.0(5) . .
C4 C5 C6 N2 -179.5(4) . .
C5 C6 N2 N3 -176.3(3) . .
C5 C6 N2 Bi1 0.1(4) . .
O12 Bi1 N2 C6 -177.5(3) . .
O13 Bi1 N2 C6 -90.3(3) 2_777 .
O1A Bi1 N2 C6 102.0(4) . .
O1D Bi1 N2 C6 87.3(5) . .
N5 Bi1 N2 C6 -132.6(3) 2_777 .
O4A Bi1 N2 C6 -43.9(3) . .
N6 Bi1 N2 C6 148.9(2) 2_777 .
N1 Bi1 N2 C6 -1.1(2) . .
O4D Bi1 N2 C6 -37.4(5) . .
O6A Bi1 N2 C6 44.8(3) 2_766 .
O12 Bi1 N2 N3 -1.0(2) . .
O13 Bi1 N2 N3 86.2(2) 2_777 .
O1A Bi1 N2 N3 -81.5(3) . .
O1D Bi1 N2 N3 -96.2(5) . .
N5 Bi1 N2 N3 43.9(2) 2_777 .
O4A Bi1 N2 N3 132.6(2) . .
N6 Bi1 N2 N3 -34.6(3) 2_777 .
N1 Bi1 N2 N3 175.4(2) . .
O4D Bi1 N2 N3 139.1(5) . .
O6A Bi1 N2 N3 -138.7(2) 2_766 .
C6 N2 N3 C7 176.5(3) . .
Bi1 N2 N3 C7 -0.2(3) . .
N2 N3 C7 O12 2.5(5) . .
N2 N3 C7 C8 -174.4(3) . .
N3 C7 O12 Bi1 -3.7(5) . .
C8 C7 O12 Bi1 173.1(2) . .
O13 Bi1 O12 C7 -69.0(3) 2_777 .
O1A Bi1 O12 C7 82.6(3) . .
O1D Bi1 O12 C7 76.5(5) . .
N2 Bi1 O12 C7 2.4(3) . .
N5 Bi1 O12 C7 -135.6(3) 2_777 .
O4A Bi1 O12 C7 -107.8(3) . .
N6 Bi1 O12 C7 159.6(3) 2_777 .
N1 Bi1 O12 C7 -1.5(3) . .
O4D Bi1 O12 C7 -124.9(5) . .
O6A Bi1 O12 C7 125.0(3) 2_766 .
O12 C7 C8 C9 14.7(5) . .
N3 C7 C8 C9 -168.4(3) . .
O12 C7 C8 C13 -160.0(3) . .
N3 C7 C8 C13 16.9(5) . .
C13 C8 C9 C10 2.1(5) . .
C7 C8 C9 C10 -172.8(3) . .
C8 C9 C10 C11 0.1(6) . .
C9 C10 C11 C12 -2.5(5) . .
C9 C10 C11 C14 174.3(3) . .
C10 C11 C12 C13 2.6(5) . .
C14 C11 C12 C13 -174.1(3) . .
C11 C12 C13 C8 -0.5(5) . .
C9 C8 C13 C12 -1.9(5) . .
C7 C8 C13 C12 172.8(3) . .
C12 C11 C14 C19 33.8(5) . .
C10 C11 C14 C19 -142.9(3) . .
C12 C11 C14 C15 -148.2(3) . .
C10 C11 C14 C15 35.1(5) . .
C19 C14 C15 C16 0.0(5) . .
C11 C14 C15 C16 -178.1(3) . .
C14 C15 C16 C17 0.7(6) . .
C15 C16 C17 C18 -0.5(6) . .
C16 C17 C18 C19 -0.4(5) . .
C16 C17 C18 C20 177.5(3) . .
C15 C14 C19 C18 -0.9(5) . .
C11 C14 C19 C18 177.2(3) . .
C17 C18 C19 C14 1.1(5) . .
C20 C18 C19 C14 -176.9(3) . .
C17 C18 C20 C21 -35.5(5) . .
C19 C18 C20 C21 142.4(3) . .
C17 C18 C20 C25 147.5(3) . .
C19 C18 C20 C25 -34.6(4) . .
C25 C20 C21 C22 2.5(5) . .
C18 C20 C21 C22 -174.6(3) . .
C20 C21 C22 C23 -1.1(5) . .
C21 C22 C23 C24 -1.3(5) . .
C21 C22 C23 C26 174.9(3) . .
C22 C23 C24 C25 2.3(5) . .
C26 C23 C24 C25 -173.7(3) . .
C23 C24 C25 C20 -0.9(5) . .
C21 C20 C25 C24 -1.5(5) . .
C18 C20 C25 C24 175.6(3) . .
C24 C23 C26 O13 161.7(3) . .
C22 C23 C26 O13 -14.3(5) . .
C24 C23 C26 N4 -16.2(5) . .
C22 C23 C26 N4 167.7(3) . .
N4 C26 O13 Bi1 -0.6(4) . 2_777
C23 C26 O13 Bi1 -178.4(2) . 2_777
O13 C26 N4 N5 -1.5(5) . .
C23 C26 N4 N5 176.4(3) . .
C26 N4 N5 C27 -176.5(3) . .
C26 N4 N5 Bi1 2.6(3) . 2_777
N4 N5 C27 C28 178.5(3) . .
Bi1 N5 C27 C28 -0.5(4) 2_777 .
N5 C27 C28 N6 -3.5(4) . .
N5 C27 C28 C29 177.4(3) . .
N6 C28 C29 C30 -0.1(5) . .
C27 C28 C29 C30 179.0(3) . .
C28 C29 C30 C31 -0.4(6) . .
C29 C30 C31 C32 0.9(6) . .
C30 C31 C32 N6 -1.0(6) . .
C31 C32 N6 C28 0.5(5) . .
C31 C32 N6 Bi1 175.6(3) . 2_777
C29 C28 N6 C32 0.0(5) . .
C27 C28 N6 C32 -179.1(3) . .
C29 C28 N6 Bi1 -175.3(2) . 2_777
C27 C28 N6 Bi1 5.5(4) . 2_777
